data_7702317
loop_
_publ_author_name
'Bois, Hugues'
'Connelly, Neil G.'
'Crossley, John G.'
'Guillorit, Jean-Christophe'
'Lewis, Gareth R.'
'Orpen, A. Guy'
'Thornton, Peter'

_publ_section_title
;
 Structural studies of [Pt(CNMe)4][M(mnt)2]n {M&#x2005;=&#x2005;Pd or Pt,
 mnt&#x2005;=&#x2005;[S2C2(CN)2]2&#x2212;, n&#x2005;=&#x2005;1 or 2}:
 structure-dependent paramagnetism of three crystal forms of
 [Pt(CNMe)4][Pt(mnt)2]2
;
_journal_issue 17
_journal_name_full 'Journal of the Chemical Society, Dalton Transactions'
_journal_page_first 2833
_journal_paper_doi 10.1039/a803456g
_journal_year 1998
_chemical_formula_sum 'C16 H12 N8 Pt2 S4'
_chemical_formula_weight 834.76
_space_group_IT_number 12
_space_group_name_Hall '-C 2y'
_space_group_name_H-M_alt 'C 1 2/m 1'
_symmetry_cell_setting monoclinic
_symmetry_space_group_name_H-M 'C 1 2/m 1'
_atom_sites_solution_hydrogens geom
_atom_sites_solution_primary direct
_atom_sites_solution_secondary difmap
_audit_creation_method SHELXL
_cell_angle_alpha 90.00
_cell_angle_beta 94.13(3)
_cell_angle_gamma 90.00
_cell_formula_units_Z 2
_cell_length_a 20.000(7)
_cell_length_b 6.655(3)
_cell_length_c 9.182(4)
_cell_measurement_reflns_used 41
_cell_measurement_temperature 298(5)
_cell_measurement_theta_max 14.55
_cell_measurement_theta_min 7.90
_cell_volume 1219.0(9)
_computing_cell_refinement XSCANS
_computing_data_collection XSCANS
_computing_data_reduction XSCANS
_computing_structure_refinement 'SHELXL-93 (Sheldrick, 1993)'
_computing_structure_solution 'SHELXS-86 (Sheldrick, 1990)'
_diffrn_ambient_temperature 298(5)
_diffrn_measurement_device 'Siemens P4 single point detector diffractometer'
_diffrn_measurement_method '\q-2\q scans'
_diffrn_radiation_monochromator graphite
_diffrn_radiation_source 'fine-focus sealed tube'
_diffrn_radiation_type MoK\a
_diffrn_radiation_wavelength 0.71073
_diffrn_reflns_av_R_equivalents 0.0633
_diffrn_reflns_av_sigmaI/netI 0.1276
_diffrn_reflns_limit_h_max 27
_diffrn_reflns_limit_h_min -27
_diffrn_reflns_limit_k_max 9
_diffrn_reflns_limit_k_min 0
_diffrn_reflns_limit_l_max 12
_diffrn_reflns_limit_l_min 0
_diffrn_reflns_number 1760
_diffrn_reflns_theta_max 28.99
_diffrn_reflns_theta_min 2.04
_diffrn_standards_decay_% 0.022
_exptl_absorpt_coefficient_mu 11.827
_exptl_absorpt_correction_T_max 0.107
_exptl_absorpt_correction_T_min 0.086
_exptl_absorpt_correction_type empirical
_exptl_crystal_colour Black
_exptl_crystal_density_diffrn 2.274
_exptl_crystal_density_meas ?
_exptl_crystal_description Needles
_exptl_crystal_F_000 768
_exptl_crystal_size_max 0.5
_exptl_crystal_size_mid 0.1
_exptl_crystal_size_min 0.1
_refine_diff_density_max 1.289
_refine_diff_density_min -2.495
_refine_diff_density_rms 0.231
_refine_ls_extinction_method none
_refine_ls_goodness_of_fit_all 0.954
_refine_ls_goodness_of_fit_obs 1.073
_refine_ls_hydrogen_treatment noref
_refine_ls_matrix_type full
_refine_ls_number_parameters 95
_refine_ls_number_reflns 1760
_refine_ls_number_restraints 0
_refine_ls_restrained_S_all 0.954
_refine_ls_restrained_S_obs 1.073
_refine_ls_R_factor_all 0.1043
_refine_ls_R_factor_obs 0.0499
_refine_ls_shift/esd_max 0.113
_refine_ls_shift/esd_mean 0.028
_refine_ls_structure_factor_coef Fsqd
_refine_ls_weighting_details 'w=1/[\s^2^(Fo^2^)+(0.0246P)^2^+0.0000P] where P=(Fo^2^+2Fc^2^)/3'
_refine_ls_weighting_scheme calc
_refine_ls_wR_factor_all 0.1160
_refine_ls_wR_factor_obs 0.0959
_reflns_number_observed 987
_reflns_number_total 2656
_reflns_observed_criterion >2sigma(I)
_cod_data_source_file g803456.txt
_cod_data_source_block 1
_cod_depositor_comments
;
The following automatic conversions were performed:

data item '_exptl_crystal_density_meas' value 'not measured' was
changed to '?' -- the value is perceived as not measured.

data item '_refine_ls_weighting_scheme' value 'calc
w=1/[\s^2^(Fo^2^)+(0.0246P)^2^+0.0000P] where P=(Fo^2^+2Fc^2^)/3' was
changed to 'calc'. A new data item '_refine_ls_weighting_details' was
created with the value set to
'w=1/[\s^2^(Fo^2^)+(0.0246P)^2^+0.0000P] where P=(Fo^2^+2Fc^2^)/3'.

Automatic conversion script
Id: cif_fix_values 6909 2019-04-08 15:41:33Z antanas 
;
_cod_original_sg_symbol_H-M C2/m
_cod_database_code 7702317

loop_
_symmetry_equiv_pos_as_xyz
'x, y, z'
'-x, y, -z'
'x+1/2, y+1/2, z'
'-x+1/2, y+1/2, -z'
'-x, -y, -z'
'x, -y, z'
'-x+1/2, -y+1/2, -z'
'x+1/2, -y+1/2, z'

loop_
_atom_site_aniso_label
_atom_site_aniso_U_11
_atom_site_aniso_U_22
_atom_site_aniso_U_33
_atom_site_aniso_U_23
_atom_site_aniso_U_13
_atom_site_aniso_U_12
Pt1 0.0344(6) 0.0547(7) 0.0443(8) 0.000 -0.0013(6) 0.000
Pt2 0.0332(6) 0.0399(6) 0.0467(8) 0.000 -0.0044(5) 0.000
S1 0.049(3) 0.065(2) 0.043(2) 0.000 -0.005(2) 0.000
S2 0.029(2) 0.060(2) 0.058(3) 0.000 0.005(2) 0.000
N1 0.040(9) 0.045(7) 0.071(13) 0.000 0.016(9) 0.000
N2 0.045(10) 0.089(11) 0.051(9) 0.000 0.005(9) 0.000
N3 0.071(16) 0.152(22) 0.092(14) 0.000 -0.038(15) 0.000
N4 0.044(10) 0.108(14) 0.097(16) 0.000 -0.012(13) 0.000
C1 0.005(5) 0.052(8) 0.063(10) 0.000 -0.015(7) 0.000
C2 0.038(10) 0.083(13) 0.061(12) 0.000 -0.020(10) 0.000
C3 0.056(12) 0.047(9) 0.054(11) 0.000 0.003(11) 0.000
C4 0.132(36) 0.280(50) 0.089(20) 0.000 0.076(26) 0.000
C5 0.049(12) 0.056(10) 0.055(11) 0.000 0.002(10) 0.000
C6 0.046(12) 0.079(13) 0.069(13) 0.000 -0.009(12) 0.000
C7 0.041(12) 0.064(12) 0.079(16) 0.000 -0.004(12) 0.000
C8 0.030(9) 0.070(11) 0.096(18) 0.000 0.010(12) 0.000

loop_
_atom_site_label
_atom_site_type_symbol
_atom_site_fract_x
_atom_site_fract_y
_atom_site_fract_z
_atom_site_U_iso_or_equiv
_atom_site_thermal_displace_type
_atom_site_occupancy
_atom_site_calc_flag
_atom_site_refinement_flags
Pt1 Pt 0.0000 1.0000 0.0000 0.0447(3) Uani 1 d S
Pt2 Pt 0.0000 0.5000 0.0000 0.0403(3) Uani 1 d S
S1 S -0.0332(3) 0.5000 -0.2460(5) 0.0525(11) Uani 1 d S
S2 S -0.1108(2) 0.5000 0.0559(5) 0.0491(10) Uani 1 d S
N1 N 0.1409(8) 1.0000 0.1683(22) 0.051(4) Uani 1 d S
N2 N 0.0702(9) 1.0000 -0.2904(19) 0.062(4) Uani 1 d S
N3 N -0.1862(12) 0.5000 -0.4941(27) 0.107(8) Uani 1 d S
N4 N -0.2796(10) 0.5000 -0.1273(26) 0.084(6) Uani 1 d S
C1 C 0.0915(7) 1.0000 0.1114(21) 0.041(4) Uani 1 d S
C2 C 0.2068(9) 1.0000 0.2501(22) 0.062(5) Uani 1 d S
H2A H 0.2377(12) 0.9216(91) 0.1984(45) 0.093 Uiso 1 calc R
H2B H 0.2028(11) 0.9430(101) 0.3451(36) 0.093 Uiso 1 calc R
H2C H 0.2230(20) 1.1354(10) 0.2601(73) 0.093 Uiso 1 calc R
C3 C 0.0480(11) 1.0000 -0.1836(21) 0.052(5) Uani 1 d S
C4 C 0.1101(16) 1.0000 -0.4194(29) 0.164(19) Uani 1 d S
H4A H 0.1207(83) 0.8642(15) -0.4444(127) 0.246 Uiso 1 calc R
H4B H 0.1508(51) 1.0739(249) -0.3978(81) 0.246 Uiso 1 calc R
H4C H 0.0848(43) 1.0619(265) -0.5001(70) 0.246 Uiso 1 calc R
C5 C -0.1218(11) 0.5000 -0.2406(24) 0.053(5) Uani 1 d S
C6 C -0.1574(12) 0.5000 -0.3775(26) 0.065(5) Uani 1 d S
C7 C -0.1526(11) 0.5000 -0.1145(29) 0.062(6) Uani 1 d S
C8 C -0.2241(10) 0.5000 -0.1155(31) 0.065(6) Uani 1 d S

loop_
_atom_type_symbol
_atom_type_description
_atom_type_scat_dispersion_real
_atom_type_scat_dispersion_imag
_atom_type_scat_source
C C 0.0033 0.0016 'International Tables Vol C Tables 4.2.6.8 and 6.1.1.4'
H H 0.0000 0.0000 'International Tables Vol C Tables 4.2.6.8 and 6.1.1.4'
N N 0.0061 0.0033 'International Tables Vol C Tables 4.2.6.8 and 6.1.1.4'
S S 0.1246 0.1234 'International Tables Vol C Tables 4.2.6.8 and 6.1.1.4'
Pt Pt -1.7033 8.3905 'International Tables Vol C Tables 4.2.6.8 and 6.1.1.4'

loop_
_geom_angle_atom_site_label_1
_geom_angle_atom_site_label_2
_geom_angle_atom_site_label_3
_geom_angle
_geom_angle_site_symmetry_1
_geom_angle_site_symmetry_3
C3 Pt1 C3 179.998(1) 5_575 .
C3 Pt1 C1 87.4(8) 5_575 5_575
C3 Pt1 C1 92.6(8) . 5_575
C3 Pt1 C1 92.6(8) 5_575 .
C3 Pt1 C1 87.4(8) . .
C1 Pt1 C1 179.999(2) 5_575 .
S1 Pt2 S1 180.0 . 5_565
S1 Pt2 S2 90.3(2) . .
S1 Pt2 S2 89.7(2) 5_565 .
S1 Pt2 S2 89.7(2) . 5_565
S1 Pt2 S2 90.3(2) 5_565 5_565
S2 Pt2 S2 180.0 . 5_565
C5 S1 Pt2 101.0(7) . .
C7 S2 Pt2 102.1(8) . .
C1 N1 C2 178.2(23) . .
C3 N2 C4 171.0(24) . .
N1 C1 Pt1 178.7(20) . .
N2 C3 Pt1 175.1(20) . .
C6 C5 C7 122.3(21) . .
C6 C5 S1 114.8(17) . .
C7 C5 S1 122.9(17) . .
N3 C6 C5 178.6(28) . .
C8 C7 C5 120.9(24) . .
C8 C7 S2 115.2(21) . .
C5 C7 S2 123.8(17) . .
N4 C8 C7 174.8(35) . .

loop_
_geom_bond_atom_site_label_1
_geom_bond_atom_site_label_2
_geom_bond_distance
_geom_bond_site_symmetry_2
Pt1 C3 2.00(2) 5_575
Pt1 C3 2.00(2) .
Pt1 C1 2.031(13) 5_575
Pt1 C1 2.032(13) .
Pt2 S1 2.308(5) .
Pt2 S1 2.308(5) 5_565
Pt2 S2 2.310(5) .
Pt2 S2 2.310(5) 5_565
S1 C5 1.77(2) .
S2 C7 1.72(3) .
N1 C1 1.08(2) .
N1 C2 1.47(2) .
N2 C3 1.11(2) .
N2 C4 1.48(3) .
N3 C6 1.18(3) .
N4 C8 1.11(2) .
C5 C6 1.40(3) .
C5 C7 1.35(3) .
C7 C8 1.43(3) .
